data_4078790
loop_
_publ_author_name
'Hudej, Rosana'
'Kljun, Jakob'
'Kandioller, Wolfgang'
'Repnik, Ur\<ska'
'Turk, Boris'
'Hartinger, Christian G.'
'Keppler, Bernhard K.'
'Miklav\<ci\<c, Damijan'
'Turel, Iztok'

_publ_section_title
;
 Synthesis and Biological Evaluation of the Thionated Antibacterial Agent
 Nalidixic Acid and Its Organoruthenium(II) Complex
;
_journal_issue 16
_journal_name_full Organometallics
_journal_page_first 5867
_journal_paper_doi 10.1021/om300424w
_journal_volume 31
_journal_year 2012
_chemical_formula_moiety 'C14 H16 N2 O3'
_chemical_formula_sum 'C14 H16 N2 O3'
_chemical_formula_weight 260.29
_chemical_name_common 'nalidixic acid ethyl ester'
_chemical_name_systematic
;
ethyl 1-ethyl-7-methyl-4-oxo-1,4-dihydro-1,8-naphthyridine-3-carboxylate
;
_space_group_IT_number 14
_symmetry_cell_setting monoclinic
_symmetry_space_group_name_Hall '-P 2yn'
_symmetry_space_group_name_H-M 'P 1 21/n 1'
_atom_sites_solution_hydrogens geom
_atom_sites_solution_primary direct
_atom_sites_solution_secondary difmap
_audit_creation_method SHELXL-97
_cell_angle_alpha 90.00
_cell_angle_beta 96.485(5)
_cell_angle_gamma 90.00
_cell_formula_units_Z 4
_cell_length_a 4.6074(3)
_cell_length_b 13.4742(6)
_cell_length_c 20.3128(10)
_cell_measurement_reflns_used 3852
_cell_measurement_temperature 150(2)
_cell_measurement_theta_max 30.2694
_cell_measurement_theta_min 3.0175
_cell_volume 1252.97(12)
_computing_cell_refinement 'CrysAlis PRO (Agilent, 2011)'
_computing_data_collection 'CrysAlis PRO (Agilent, 2011)'
_computing_data_reduction 'CrysAlis PRO (Agilent, 2011)'
_computing_structure_refinement 'SHELXL-97 (Sheldrick, 2008)'
_computing_structure_solution 'SIR92 (Altomare et al., 1993)'
_diffrn_ambient_temperature 150(2)
_diffrn_measured_fraction_theta_full 0.960
_diffrn_measured_fraction_theta_max 0.960
_diffrn_measurement_device_type 'SuperNova, Dual, Cu at zero, Atlas'
_diffrn_measurement_method \w
_diffrn_radiation_monochromator mirror
_diffrn_radiation_source 'SuperNova (Mo) X-ray Source'
_diffrn_radiation_type MoK\a
_diffrn_radiation_wavelength 0.71073
_diffrn_reflns_av_R_equivalents 0.0291
_diffrn_reflns_av_sigmaI/netI 0.0289
_diffrn_reflns_limit_h_max 5
_diffrn_reflns_limit_h_min -4
_diffrn_reflns_limit_k_max 17
_diffrn_reflns_limit_k_min -17
_diffrn_reflns_limit_l_max 26
_diffrn_reflns_limit_l_min -25
_diffrn_reflns_number 9260
_diffrn_reflns_theta_full 27.48
_diffrn_reflns_theta_max 27.48
_diffrn_reflns_theta_min 3.02
_exptl_absorpt_coefficient_mu 0.098
_exptl_absorpt_correction_T_max 0.9902
_exptl_absorpt_correction_T_min 0.9806
_exptl_absorpt_correction_type multi-scan
_exptl_absorpt_process_details
;
CrysAlisPro, Agilent Technologies,
Version 1.171.35.11 (release 16-05-2011 CrysAlis171 .NET)
(compiled May 16 2011,17:55:39)
Empirical absorption correction using spherical harmonics,
 implemented in SCALE3 ABSPACK scaling algorithm.
;
_exptl_crystal_colour colorless
_exptl_crystal_density_diffrn 1.380
_exptl_crystal_density_method 'not measured'
_exptl_crystal_description needle
_exptl_crystal_F_000 552
_exptl_crystal_size_max 0.20
_exptl_crystal_size_mid 0.10
_exptl_crystal_size_min 0.10
_refine_diff_density_max 0.282
_refine_diff_density_min -0.246
_refine_diff_density_rms 0.048
_refine_ls_extinction_method none
_refine_ls_goodness_of_fit_ref 1.018
_refine_ls_hydrogen_treatment constr
_refine_ls_matrix_type full
_refine_ls_number_parameters 175
_refine_ls_number_reflns 2746
_refine_ls_number_restraints 0
_refine_ls_restrained_S_all 1.018
_refine_ls_R_factor_all 0.0578
_refine_ls_R_factor_gt 0.0446
_refine_ls_shift/su_max 0.008
_refine_ls_shift/su_mean 0.001
_refine_ls_structure_factor_coef Fsqd
_refine_ls_weighting_details 'calc w=1/[\s^2^(Fo^2^)+(0.0648P)^2^+0.5588P] where P=(Fo^2^+2Fc^2^)/3'
_refine_ls_weighting_scheme calc
_refine_ls_wR_factor_gt 0.1199
_refine_ls_wR_factor_ref 0.1314
_reflns_number_gt 2201
_reflns_number_total 2746
_reflns_threshold_expression >2\s(I)
_cod_data_source_file om300424w_si_001.cif
_cod_data_source_block mo155
_cod_depositor_comments 'Adding full bibliography for 4078787--4078790.cif.'
_cod_original_sg_symbol_H-M 'P 21/n'
_cod_database_code 4078790

loop_
_symmetry_equiv_pos_as_xyz
'x, y, z'
'-x+1/2, y+1/2, -z+1/2'
'-x, -y, -z'
'x-1/2, -y-1/2, z-1/2'

loop_
_atom_site_label
_atom_site_type_symbol
_atom_site_fract_x
_atom_site_fract_y
_atom_site_fract_z
_atom_site_U_iso_or_equiv
_atom_site_adp_type
_atom_site_occupancy
_atom_site_symmetry_multiplicity
_atom_site_calc_flag
_atom_site_refinement_flags
O17 O 0.0190(3) 0.13220(8) 0.85813(5) 0.0261(3) Uani 1 1 d .
O15 O 0.1246(3) -0.03020(9) 0.85733(6) 0.0354(3) Uani 1 1 d .
O14 O 0.3440(3) 0.25229(8) 0.78669(6) 0.0273(3) Uani 1 1 d .
N8 N 0.8412(3) 0.08361(9) 0.62501(6) 0.0195(3) Uani 1 1 d .
N1 N 0.5658(3) -0.00421(9) 0.69449(6) 0.0183(3) Uani 1 1 d .
C3 C 0.3183(3) 0.07475(11) 0.77903(7) 0.0190(3) Uani 1 1 d .
C10 C 0.5926(3) 0.17390(11) 0.70560(7) 0.0184(3) Uani 1 1 d .
C12 C 0.6244(4) -0.09669(11) 0.65869(8) 0.0230(3) Uani 1 1 d .
H12A H 0.5769 -0.1546 0.6855 0.028 Uiso 1 1 calc R
H12B H 0.8350 -0.1000 0.6532 0.028 Uiso 1 1 calc R
C9 C 0.6702(3) 0.08671(11) 0.67447(7) 0.0177(3) Uani 1 1 d .
C4 C 0.4073(3) 0.17373(11) 0.76046(7) 0.0191(3) Uani 1 1 d .
C7 C 0.9427(3) 0.16964(11) 0.60444(7) 0.0208(3) Uani 1 1 d .
C2 C 0.4004(3) -0.00690(11) 0.74498(7) 0.0193(3) Uani 1 1 d .
H2 H 0.3354 -0.0700 0.7581 0.023 Uiso 1 1 calc R
C11 C 1.1300(4) 0.16450(12) 0.54851(8) 0.0257(4) Uani 1 1 d .
H11A H 1.1508 0.0952 0.5353 0.039 Uiso 1 1 calc R
H11B H 1.3232 0.1923 0.5631 0.039 Uiso 1 1 calc R
H11C H 1.0381 0.2027 0.5107 0.039 Uiso 1 1 calc R
C16 C 0.1473(3) 0.05260(11) 0.83481(7) 0.0219(3) Uani 1 1 d .
C5 C 0.7004(3) 0.26285(11) 0.68231(8) 0.0222(3) Uani 1 1 d .
H5 H 0.6516 0.3243 0.7012 0.027 Uiso 1 1 calc R
C6 C 0.8767(3) 0.26115(12) 0.63219(8) 0.0233(3) Uani 1 1 d .
H6 H 0.9529 0.3211 0.6165 0.028 Uiso 1 1 calc R
C13 C 0.4479(4) -0.10239(13) 0.59122(8) 0.0300(4) Uani 1 1 d .
H13A H 0.2402 -0.0941 0.5961 0.045 Uiso 1 1 calc R
H13B H 0.4788 -0.1671 0.5711 0.045 Uiso 1 1 calc R
H13C H 0.5106 -0.0497 0.5627 0.045 Uiso 1 1 calc R
C18 C -0.1431(4) 0.11528(13) 0.91453(8) 0.0307(4) Uani 1 1 d .
H18A H -0.2376 0.0492 0.9106 0.037 Uiso 1 1 calc R
H18B H -0.2980 0.1661 0.9152 0.037 Uiso 1 1 calc R
C19 C 0.0608(4) 0.12046(14) 0.97800(9) 0.0359(4) Uani 1 1 d .
H19A H 0.2090 0.0683 0.9780 0.054 Uiso 1 1 calc R
H19B H -0.0507 0.1110 1.0158 0.054 Uiso 1 1 calc R
H19C H 0.1565 0.1855 0.9814 0.054 Uiso 1 1 calc R

loop_
_atom_site_aniso_label
_atom_site_aniso_U_11
_atom_site_aniso_U_22
_atom_site_aniso_U_33
_atom_site_aniso_U_23
_atom_site_aniso_U_13
_atom_site_aniso_U_12
O17 0.0323(6) 0.0258(6) 0.0222(6) 0.0002(4) 0.0120(5) 0.0035(5)
O15 0.0532(8) 0.0225(6) 0.0348(7) -0.0009(5) 0.0236(6) -0.0036(5)
O14 0.0318(7) 0.0204(6) 0.0312(6) -0.0054(5) 0.0097(5) 0.0002(5)
N8 0.0169(6) 0.0229(7) 0.0187(6) 0.0024(5) 0.0018(5) 0.0011(5)
N1 0.0209(7) 0.0165(6) 0.0179(6) 0.0005(5) 0.0039(5) 0.0010(5)
C3 0.0181(7) 0.0215(7) 0.0173(7) 0.0001(6) 0.0011(6) -0.0002(6)
C10 0.0172(7) 0.0193(7) 0.0180(7) 0.0007(5) -0.0010(6) 0.0000(5)
C12 0.0289(9) 0.0155(7) 0.0260(8) 0.0002(6) 0.0100(7) 0.0026(6)
C9 0.0158(7) 0.0192(7) 0.0178(7) 0.0020(5) -0.0001(6) 0.0010(5)
C4 0.0188(7) 0.0195(7) 0.0183(7) -0.0008(5) -0.0006(6) 0.0009(5)
C7 0.0164(7) 0.0262(8) 0.0191(7) 0.0044(6) -0.0016(6) -0.0003(6)
C2 0.0186(7) 0.0198(7) 0.0194(7) 0.0027(5) 0.0023(6) -0.0009(5)
C11 0.0231(8) 0.0304(9) 0.0242(8) 0.0051(6) 0.0053(7) -0.0001(6)
C16 0.0227(8) 0.0238(8) 0.0192(7) -0.0026(6) 0.0031(6) -0.0022(6)
C5 0.0242(8) 0.0191(7) 0.0225(7) 0.0002(6) -0.0011(6) -0.0009(6)
C6 0.0234(8) 0.0221(8) 0.0239(8) 0.0053(6) 0.0003(6) -0.0048(6)
C13 0.0365(10) 0.0277(8) 0.0271(9) -0.0080(7) 0.0090(8) -0.0014(7)
C18 0.0332(10) 0.0334(9) 0.0276(9) -0.0026(7) 0.0121(8) -0.0007(7)
C19 0.0493(12) 0.0324(9) 0.0266(9) -0.0004(7) 0.0072(8) -0.0037(8)

loop_
_atom_type_symbol
_atom_type_description
_atom_type_scat_dispersion_real
_atom_type_scat_dispersion_imag
_atom_type_scat_source
C C 0.0033 0.0016 'International Tables Vol C Tables 4.2.6.8 and 6.1.1.4'
H H 0.0000 0.0000 'International Tables Vol C Tables 4.2.6.8 and 6.1.1.4'
N N 0.0061 0.0033 'International Tables Vol C Tables 4.2.6.8 and 6.1.1.4'
O O 0.0106 0.0060 'International Tables Vol C Tables 4.2.6.8 and 6.1.1.4'

loop_
_geom_angle_atom_site_label_1
_geom_angle_atom_site_label_2
_geom_angle_atom_site_label_3
_geom_angle
C16 O17 C18 116.12(12)
C7 N8 C9 117.53(13)
C2 N1 C9 119.34(12)
C2 N1 C12 120.10(12)
C9 N1 C12 120.50(12)
C2 C3 C4 120.02(13)
C2 C3 C16 115.07(13)
C4 C3 C16 124.88(13)
C9 C10 C5 116.58(14)
C9 C10 C4 122.55(13)
C5 C10 C4 120.87(13)
N1 C12 C13 112.18(13)
N8 C9 N1 116.17(13)
N8 C9 C10 124.36(13)
N1 C9 C10 119.46(13)
O14 C4 C3 125.84(14)
O14 C4 C10 120.58(13)
C3 C4 C10 113.58(13)
N8 C7 C6 122.53(14)
N8 C7 C11 116.60(14)
C6 C7 C11 120.85(14)
N1 C2 C3 125.00(14)
O15 C16 O17 122.89(14)
O15 C16 C3 123.30(14)
O17 C16 C3 113.82(13)
C6 C5 C10 119.91(14)
C5 C6 C7 119.08(14)
O17 C18 C19 109.89(14)

loop_
_geom_bond_atom_site_label_1
_geom_bond_atom_site_label_2
_geom_bond_distance
O17 C16 1.3370(19)
O17 C18 1.4546(19)
O15 C16 1.2148(19)
O14 C4 1.2349(18)
N8 C7 1.3347(19)
N8 C9 1.3455(19)
N1 C2 1.3454(19)
N1 C9 1.3936(18)
N1 C12 1.4829(18)
C3 C2 1.375(2)
C3 C4 1.457(2)
C3 C16 1.482(2)
C10 C9 1.400(2)
C10 C5 1.400(2)
C10 C4 1.478(2)
C12 C13 1.514(2)
C7 C6 1.403(2)
C7 C11 1.504(2)
C5 C6 1.372(2)
C18 C19 1.509(2)

loop_
_cod_related_entry_id
_cod_related_entry_database
_cod_related_entry_code
1 ChemSpider 105876
